data_7243814
loop_
_publ_author_name
'Verma, Abhineet'
'Bhuvanesh, Nattamai'
'Reibenspies, Joseph'
'Tayade, Sakharam B.'
'Kumbhar, Avinash S.'
'Bretosh, Kateryna'
'Sutter, Jean-Pascal'
'Sunkari, Sailaja S.'

_publ_section_title
;
 Structurally characterised new twisted conformer for cyclen, controlled
 by metal ion complexation as seen in NiII and CuII complexes with halides
 and pseudohalides
;
_journal_issue 1
_journal_name_full CrystEngComm
_journal_page_first 119
_journal_page_last 131
_journal_paper_doi 10.1039/D1CE01096D
_journal_volume 24
_journal_year 2022
_chemical_absolute_configuration ad
_chemical_formula_moiety 'C9 H20 Cu N5 S, C N S'
_chemical_formula_sum 'C10 H20 Cu N6 S2'
_chemical_formula_weight 351.98
_chemical_melting_point 503.15
_space_group_crystal_system orthorhombic
_space_group_IT_number 19
_space_group_name_Hall 'P 2ac 2ab'
_space_group_name_H-M_alt 'P 21 21 21'
_atom_sites_solution_hydrogens geom
_atom_sites_solution_primary dual
_audit_creation_date 2021-09-15
_audit_creation_method
;
Olex2 1.3
(compiled 2020.11.12 svn.r5f609507 for OlexSys, GUI svn.r6272)
;
_audit_update_record
;
2021-09-27 deposited with the CCDC.	2021-10-04 downloaded from the CCDC.
;
_cell_angle_alpha 90
_cell_angle_beta 90
_cell_angle_gamma 90
_cell_formula_units_Z 8
_cell_length_a 12.8292(9)
_cell_length_b 13.3387(10)
_cell_length_c 18.2848(14)
_cell_measurement_reflns_used 23316
_cell_measurement_temperature 110
_cell_measurement_theta_max 28.52
_cell_measurement_theta_min 2.45
_cell_volume 3129.0(4)
_computing_cell_refinement 'Bruker SAINT'
_computing_data_collection 'Bruker APEX2'
_computing_data_reduction 'Bruker SAINT'
_computing_molecular_graphics 'Olex2 1.3 (Dolomanov et al., 2009)'
_computing_publication_material 'Olex2 1.3 (Dolomanov et al., 2009)'
_computing_structure_refinement 'SHELXL 2018/3 (Sheldrick, 2015)'
_computing_structure_solution 'SHELXS-97 (Sheldrick 2008)'
_diffrn_ambient_temperature 110
_diffrn_detector 'Bruker PHOTON 2 area detector'
_diffrn_detector_area_resol_mean 7.41
_diffrn_detector_type 'Charge-integrating Pixel Array Detector'
_diffrn_measured_fraction_theta_full 0.998
_diffrn_measured_fraction_theta_max 0.996
_diffrn_measurement_device 'Kappa diffractometer'
_diffrn_measurement_device_type 'Bruker Photon 2 area detector'
_diffrn_measurement_method '\w and \f scans'
_diffrn_radiation_monochromator 'mirror optics'
_diffrn_radiation_probe x-ray
_diffrn_radiation_type MoK\a
_diffrn_radiation_wavelength 0.71073
_diffrn_reflns_av_R_equivalents 0.1810
_diffrn_reflns_av_unetI/netI 0.1655
_diffrn_reflns_Laue_measured_fraction_full 0.998
_diffrn_reflns_Laue_measured_fraction_max 0.996
_diffrn_reflns_limit_h_max 17
_diffrn_reflns_limit_h_min -17
_diffrn_reflns_limit_k_max 17
_diffrn_reflns_limit_k_min -17
_diffrn_reflns_limit_l_max 24
_diffrn_reflns_limit_l_min -24
_diffrn_reflns_number 45720
_diffrn_reflns_point_group_measured_fraction_full 0.999
_diffrn_reflns_point_group_measured_fraction_max 0.996
_diffrn_reflns_theta_full 25.242
_diffrn_reflns_theta_max 28.394
_diffrn_reflns_theta_min 3.054
_diffrn_source 'microfocus sealed X-ray tube'
_diffrn_source_type 'Incoatec I\ms'
_exptl_absorpt_coefficient_mu 1.659
_exptl_absorpt_correction_T_max 0.811
_exptl_absorpt_correction_T_min 0.655
_exptl_absorpt_correction_type multi-scan
_exptl_absorpt_process_details 'SADABS-2016/2 (Bruker,2016/2) was used for absorption correction.'
_exptl_crystal_colour blue
_exptl_crystal_colour_primary blue
_exptl_crystal_density_diffrn 1.494
_exptl_crystal_description block
_exptl_crystal_F_000 1464
_exptl_crystal_recrystallization_method 'Ether diffusion into methnolic mother liquor'
_exptl_crystal_size_max 0.244
_exptl_crystal_size_mid 0.211
_exptl_crystal_size_min 0.204
_refine_diff_density_max 0.615
_refine_diff_density_min -0.687
_refine_diff_density_rms 0.145
_refine_ls_abs_structure_details
;
 Flack x determined using 1542 quotients [(I+)-(I-)]/[(I+)+(I-)]
 (Parsons, Flack and Wagner, Acta Cryst. B69 (2013) 249-259).
;
_refine_ls_abs_structure_Flack 0.012(12)
_refine_ls_extinction_method none
_refine_ls_goodness_of_fit_ref 1.007
_refine_ls_hydrogen_treatment constr
_refine_ls_matrix_type full
_refine_ls_number_parameters 343
_refine_ls_number_reflns 7822
_refine_ls_number_restraints 102
_refine_ls_restrained_S_all 1.005
_refine_ls_R_factor_all 0.1357
_refine_ls_R_factor_gt 0.0616
_refine_ls_shift/su_max 0.001
_refine_ls_shift/su_mean 0.000
_refine_ls_structure_factor_coef Fsqd
_refine_ls_weighting_details 'w=1/[\s^2^(Fo^2^)+(0.0118P)^2^+2.3557P] where P=(Fo^2^+2Fc^2^)/3'
_refine_ls_weighting_scheme calc
_refine_ls_wR_factor_gt 0.0683
_refine_ls_wR_factor_ref 0.0818
_reflns_Friedel_coverage 0.798
_reflns_Friedel_fraction_full 1.000
_reflns_Friedel_fraction_max 0.996
_reflns_number_gt 4901
_reflns_number_total 7822
_reflns_threshold_expression 'I > 2\s(I)'
_cod_data_source_file d1ce01096d2.cif
_cod_data_source_block ssk1_jr
_cod_depositor_comments 'Adding full bibliography for 7243811--7243817.cif.'
_cod_database_code 7243814
_shelx_shelxl_version_number 2018/3
_shelx_space_group_comment
;
The symmetry employed for this shelxl refinement is uniquely defined
by the following loop, which should always be used as a source of
symmetry information in preference to the above space-group names.
They are only intended as comments.
;
_olex2_refinement_description
;
1. Fixed Uiso
 At 1.2 times of:
  All C(H,H) groups, All N(H) groups
2. Rigid bond restraints
 N5B, C9B, S1B
 with sigma for 1-2 distances of 0.005 and sigma for 1-3 distances of 0.005
 S1A, C9A, N5A
 with sigma for 1-2 distances of 0.005 and sigma for 1-3 distances of 0.005
3. Uiso/Uaniso restraints and constraints
N5B \\sim C9B \\sim S1B: within 2A with sigma of 0.005 and sigma for terminal
atoms of 0.01 within 2A
S1A \\sim C9A \\sim N5A: within 2A with sigma of 0.005 and sigma for terminal
atoms of 0.01 within 2A
C8B \\sim C7B \\sim N4B \\sim C6B \\sim C5B \\sim N3B \\sim C4B \\sim C3B \\sim
N2B \\sim C2B \\sim C1B \\sim N1B: within 1.7A with sigma of 0.005 and sigma
for terminal atoms of 0.08 within 1.7A
4.a Ternary CH refined with riding coordinates:
 N1A(H1A), N2A(H2A), N3A(H3A), N4A(H4A), N1B(H1B), N2B(H2B), N3B(H3B), N4B(H4B)
4.b Secondary CH2 refined with riding coordinates:
 C1A(H1AA,H1AB), C2A(H2AA,H2AB), C3A(H3AA,H3AB), C4A(H4AA,H4AB), C5A(H5AA,
 H5AB), C6A(H6AA,H6AB), C7A(H7AA,H7AB), C8A(H8AA,H8AB), C1B(H1BA,H1BB),
 C2B(H2BA,H2BB), C3B(H3BA,H3BB), C4B(H4BA,H4BB), C5B(H5BA,H5BB), C6B(H6BA,H6BB),
  C7B(H7BA,H7BB), C8B(H8BA,H8BB)
;
_olex2_submission_special_instructions 'No special instructions were received'

loop_
_space_group_symop_operation_xyz
'x, y, z'
'-x+1/2, -y, z+1/2'
'-x, y+1/2, -z+1/2'
'x+1/2, -y+1/2, -z'

loop_
_atom_site_label
_atom_site_type_symbol
_atom_site_fract_x
_atom_site_fract_y
_atom_site_fract_z
_atom_site_U_iso_or_equiv
_atom_site_adp_type
_atom_site_occupancy
_atom_site_site_symmetry_order
_atom_site_calc_flag
_atom_site_refinement_flags_posn
_atom_site_refinement_flags_adp
_atom_site_refinement_flags_occupancy
_atom_site_disorder_assembly
_atom_site_disorder_group
Cu1A Cu 0.97893(5) 0.29136(6) 0.39059(5) 0.01063(19) Uani 1 1 d . . . . .
S1A S 0.79989(13) 0.34719(16) 0.36619(10) 0.0229(5) Uani 1 1 d . U . . .
N1A N 0.9738(4) 0.1464(4) 0.4226(3) 0.0137(13) Uani 1 1 d . . . . .
H1A H 0.903385 0.119802 0.414973 0.016 Uiso 1 1 calc R U . . .
N2A N 1.0172(4) 0.2364(4) 0.2906(3) 0.0154(14) Uani 1 1 d . . . . .
H2A H 0.964528 0.256078 0.254509 0.018 Uiso 1 1 calc R U . . .
N3A N 1.0666(4) 0.4120(4) 0.3635(3) 0.0175(14) Uani 1 1 d . . . . .
H3A H 1.023489 0.472577 0.364424 0.021 Uiso 1 1 calc R U . . .
N4A N 1.0221(4) 0.3206(4) 0.4943(3) 0.0159(14) Uani 1 1 d . . . . .
H4A H 0.959887 0.333839 0.523865 0.019 Uiso 1 1 calc R U . . .
N5A N 0.7415(4) 0.4828(4) 0.4776(3) 0.0174(14) Uani 1 1 d . U . . .
C1A C 1.0473(5) 0.0947(5) 0.3736(4) 0.0188(17) Uani 1 1 d . . . . .
H1AA H 1.040269 0.022699 0.378847 0.023 Uiso 1 1 calc R U . . .
H1AB H 1.118378 0.113183 0.385838 0.023 Uiso 1 1 calc R U . . .
C2A C 1.0225(6) 0.1259(5) 0.2959(3) 0.0161(17) Uani 1 1 d . . . . .
H2AA H 1.075918 0.100764 0.263132 0.019 Uiso 1 1 calc R U . . .
H2AB H 0.956263 0.097140 0.281190 0.019 Uiso 1 1 calc R U . . .
C3A C 1.1170(5) 0.2843(5) 0.2734(4) 0.0164(17) Uani 1 1 d . . . . .
H3AA H 1.134470 0.273273 0.222422 0.020 Uiso 1 1 calc R U . . .
H3AB H 1.171866 0.255660 0.303342 0.020 Uiso 1 1 calc R U . . .
C4A C 1.1074(6) 0.3955(6) 0.2885(4) 0.0195(19) Uani 1 1 d . . . . .
H4AA H 1.175183 0.427138 0.283593 0.023 Uiso 1 1 calc R U . . .
H4AB H 1.060691 0.425799 0.253099 0.023 Uiso 1 1 calc R U . . .
C5A C 1.1460(5) 0.4177(5) 0.4209(4) 0.0222(19) Uani 1 1 d . . . . .
H5AA H 1.183770 0.480533 0.417389 0.027 Uiso 1 1 calc R U . . .
H5AB H 1.195304 0.363034 0.415805 0.027 Uiso 1 1 calc R U . . .
C6A C 1.0898(5) 0.4108(5) 0.4944(4) 0.0187(19) Uani 1 1 d . . . . .
H6AA H 1.140373 0.406111 0.533687 0.022 Uiso 1 1 calc R U . . .
H6AB H 1.047945 0.470362 0.502162 0.022 Uiso 1 1 calc R U . . .
C7A C 1.0716(6) 0.2281(6) 0.5198(4) 0.0251(19) Uani 1 1 d . . . . .
H7AA H 1.082684 0.231097 0.572198 0.030 Uiso 1 1 calc R U . . .
H7AB H 1.138622 0.219406 0.496073 0.030 Uiso 1 1 calc R U . . .
C8A C 1.0004(5) 0.1417(5) 0.5011(3) 0.0133(16) Uani 1 1 d . . . . .
H8AA H 1.034828 0.078725 0.511869 0.016 Uiso 1 1 calc R U . . .
H8AB H 0.937350 0.145581 0.530239 0.016 Uiso 1 1 calc R U . . .
C9A C 0.7679(5) 0.4263(6) 0.4323(4) 0.0163(15) Uani 1 1 d . U . . .
Cu1B Cu 0.94567(5) -0.15093(6) 0.61166(5) 0.01087(19) Uani 1 1 d . . . . .
S1B S 0.79636(12) -0.03024(13) 0.38394(10) 0.0155(4) Uani 1 1 d . U . . .
N1B N 0.9698(4) -0.0493(4) 0.6928(3) 0.0122(12) Uani 1 1 d . U . . .
H1B H 0.931520 0.012520 0.682054 0.015 Uiso 1 1 calc R U . . .
N2B N 0.8280(4) -0.2033(4) 0.6761(3) 0.0125(12) Uani 1 1 d . U . . .
H2B H 0.762056 -0.200383 0.649092 0.015 Uiso 1 1 calc R U . . .
N3B N 0.9602(4) -0.2958(4) 0.5794(3) 0.0130(12) Uani 1 1 d . U . . .
H3B H 0.949037 -0.300082 0.526469 0.016 Uiso 1 1 calc R U . . .
N4B N 1.1028(4) -0.1429(4) 0.5952(3) 0.0103(12) Uani 1 1 d . U . . .
H4B H 1.118908 -0.089530 0.560172 0.012 Uiso 1 1 calc R U . . .
N5B N 0.8725(4) -0.0855(4) 0.5223(3) 0.0175(14) Uani 1 1 d . U . . .
C1B C 0.9268(5) -0.0967(5) 0.7588(3) 0.0155(15) Uani 1 1 d . U . . .
H1BA H 0.921154 -0.047569 0.797718 0.019 Uiso 1 1 calc R U . . .
H1BB H 0.972819 -0.149902 0.775185 0.019 Uiso 1 1 calc R U . . .
C2B C 0.8213(5) -0.1389(5) 0.7415(3) 0.0147(14) Uani 1 1 d . U . . .
H2BA H 0.796057 -0.177752 0.782726 0.018 Uiso 1 1 calc R U . . .
H2BB H 0.772484 -0.084625 0.732738 0.018 Uiso 1 1 calc R U . . .
C3B C 0.8557(5) -0.3094(5) 0.6905(4) 0.0146(15) Uani 1 1 d . U . . .
H3BA H 0.797939 -0.343801 0.713791 0.018 Uiso 1 1 calc R U . . .
H3BB H 0.915808 -0.313079 0.722566 0.018 Uiso 1 1 calc R U . . .
C4B C 0.8802(4) -0.3571(5) 0.6175(4) 0.0133(13) Uani 1 1 d . U . . .
H4BA H 0.906073 -0.424697 0.624856 0.016 Uiso 1 1 calc R U . . .
H4BB H 0.817466 -0.360818 0.587991 0.016 Uiso 1 1 calc R U . . .
C5B C 1.0690(4) -0.3233(5) 0.5962(3) 0.0150(15) Uani 1 1 d . U . . .
H5BA H 1.086412 -0.386820 0.573491 0.018 Uiso 1 1 calc R U . . .
H5BB H 1.078342 -0.329843 0.648676 0.018 Uiso 1 1 calc R U . . .
C6B C 1.1389(5) -0.2406(5) 0.5666(4) 0.0134(15) Uani 1 1 d . U . . .
H6BA H 1.210418 -0.252434 0.581551 0.016 Uiso 1 1 calc R U . . .
H6BB H 1.136401 -0.240344 0.513589 0.016 Uiso 1 1 calc R U . . .
C7B C 1.1432(5) -0.1163(5) 0.6682(3) 0.0128(14) Uani 1 1 d . U . . .
H7BA H 1.216717 -0.099863 0.664982 0.015 Uiso 1 1 calc R U . . .
H7BB H 1.135345 -0.172651 0.701284 0.015 Uiso 1 1 calc R U . . .
C8B C 1.0834(5) -0.0278(5) 0.6967(4) 0.0133(14) Uani 1 1 d . U . . .
H8BA H 1.103312 -0.014429 0.746967 0.016 Uiso 1 1 calc R U . . .
H8BB H 1.099528 0.031130 0.667725 0.016 Uiso 1 1 calc R U . . .
C9B C 0.8408(5) -0.0637(5) 0.4652(4) 0.0128(15) Uani 1 1 d . U . . .
S1C S 1.33459(12) 0.16614(13) 0.38110(10) 0.0174(4) Uani 1 1 d . . . . .
N1C N 1.4008(4) 0.3379(5) 0.3047(3) 0.0203(15) Uani 1 1 d . . . . .
C1C C 1.3739(5) 0.2672(6) 0.3363(4) 0.0147(18) Uani 1 1 d . . . . .
S1D S 1.06598(14) 0.12815(14) 0.09352(9) 0.0195(5) Uani 1 1 d . . . . .
N2D N 0.8933(5) 0.2403(6) 0.1419(3) 0.033(2) Uani 1 1 d . . . . .
C1D C 0.9636(5) 0.1932(5) 0.1214(4) 0.0177(16) Uani 1 1 d . . . . .

loop_
_atom_site_aniso_label
_atom_site_aniso_U_11
_atom_site_aniso_U_22
_atom_site_aniso_U_33
_atom_site_aniso_U_23
_atom_site_aniso_U_13
_atom_site_aniso_U_12
Cu1A 0.0121(4) 0.0097(4) 0.0101(4) -0.0003(4) 0.0003(4) -0.0008(4)
S1A 0.0143(9) 0.0295(12) 0.0250(11) -0.0100(10) -0.0050(8) 0.0044(9)
N1A 0.014(3) 0.010(3) 0.018(3) 0.001(3) 0.002(2) -0.005(3)
N2A 0.017(3) 0.016(4) 0.014(3) 0.000(3) -0.002(3) -0.001(3)
N3A 0.018(3) 0.011(3) 0.024(4) -0.002(3) -0.003(3) 0.004(3)
N4A 0.018(3) 0.018(4) 0.012(3) 0.001(3) 0.004(3) -0.001(3)
N5A 0.019(3) 0.016(4) 0.018(3) 0.006(3) -0.001(3) 0.004(3)
C1A 0.017(4) 0.017(4) 0.023(4) -0.003(3) 0.006(4) -0.004(3)
C2A 0.027(4) 0.008(4) 0.013(4) -0.006(3) 0.005(3) -0.003(3)
C3A 0.016(4) 0.017(5) 0.017(4) -0.004(4) 0.001(3) 0.000(4)
C4A 0.030(5) 0.019(5) 0.009(4) 0.003(4) 0.005(3) -0.002(4)
C5A 0.023(4) 0.012(5) 0.032(5) 0.000(4) -0.010(4) -0.004(4)
C6A 0.023(5) 0.012(5) 0.021(4) -0.008(4) -0.004(3) -0.004(4)
C7A 0.032(5) 0.031(5) 0.012(4) -0.001(4) 0.003(4) 0.003(4)
C8A 0.014(4) 0.016(4) 0.009(3) -0.001(3) 0.000(3) 0.001(3)
C9A 0.013(3) 0.022(4) 0.014(3) 0.006(3) -0.007(3) 0.001(3)
Cu1B 0.0122(4) 0.0092(5) 0.0112(4) 0.0012(4) 0.0000(4) 0.0013(4)
S1B 0.0144(9) 0.0191(10) 0.0131(9) 0.0043(10) -0.0031(9) -0.0042(7)
N1B 0.018(3) 0.007(3) 0.012(3) 0.001(2) 0.001(2) 0.002(2)
N2B 0.012(3) 0.011(3) 0.014(3) 0.001(2) -0.001(2) 0.002(2)
N3B 0.017(3) 0.012(3) 0.010(3) -0.002(2) -0.001(2) 0.002(2)
N4B 0.016(3) 0.005(3) 0.010(3) -0.001(2) 0.000(2) 0.001(2)
N5B 0.020(3) 0.014(3) 0.018(3) 0.004(3) 0.000(3) 0.000(3)
C1B 0.018(3) 0.015(3) 0.014(3) 0.002(3) 0.001(3) 0.003(3)
C2B 0.014(3) 0.014(3) 0.016(3) 0.003(3) 0.007(3) 0.004(3)
C3B 0.015(3) 0.013(3) 0.016(3) 0.003(3) 0.001(3) -0.003(3)
C4B 0.015(3) 0.008(3) 0.017(3) 0.000(3) 0.000(3) 0.000(3)
C5B 0.018(3) 0.012(3) 0.015(3) -0.005(3) -0.001(3) 0.003(3)
C6B 0.015(3) 0.012(3) 0.012(3) -0.004(3) 0.002(3) 0.001(3)
C7B 0.018(3) 0.011(3) 0.010(3) -0.003(3) 0.000(3) 0.000(3)
C8B 0.019(3) 0.006(3) 0.015(3) 0.001(3) 0.001(3) -0.003(3)
C9B 0.013(3) 0.007(3) 0.018(3) -0.004(3) 0.001(3) 0.002(3)
S1C 0.0146(8) 0.0186(11) 0.0190(10) 0.0056(9) -0.0023(8) -0.0042(8)
N1C 0.024(3) 0.016(4) 0.021(4) -0.002(3) 0.001(3) -0.003(3)
C1C 0.008(4) 0.021(5) 0.015(4) -0.010(4) -0.003(3) 0.004(3)
S1D 0.0216(10) 0.0217(12) 0.0151(10) 0.0027(8) -0.0005(8) -0.0015(8)
N2D 0.012(3) 0.070(6) 0.018(4) -0.003(4) -0.001(3) 0.010(3)
C1D 0.017(4) 0.024(4) 0.012(4) 0.003(3) -0.008(3) -0.007(3)

loop_
_atom_type_symbol
_atom_type_description
_atom_type_scat_dispersion_real
_atom_type_scat_dispersion_imag
_atom_type_scat_source
C C 0.0033 0.0016 'International Tables Vol C Tables 4.2.6.8 and 6.1.1.4'
H H 0.0000 0.0000 'International Tables Vol C Tables 4.2.6.8 and 6.1.1.4'
Cu Cu 0.3201 1.2651 'International Tables Vol C Tables 4.2.6.8 and 6.1.1.4'
N N 0.0061 0.0033 'International Tables Vol C Tables 4.2.6.8 and 6.1.1.4'
S S 0.1246 0.1234 'International Tables Vol C Tables 4.2.6.8 and 6.1.1.4'

loop_
_geom_angle_atom_site_label_1
_geom_angle_atom_site_label_2
_geom_angle_atom_site_label_3
_geom_angle
_geom_angle_site_symmetry_1
_geom_angle_site_symmetry_3
_geom_angle_publ_flag
N1A Cu1A S1A 108.19(16) . . ?
N1A Cu1A N2A 85.6(2) . . ?
N1A Cu1A N3A 148.1(2) . . ?
N2A Cu1A S1A 99.91(16) . . ?
N3A Cu1A S1A 103.56(17) . . ?
N3A Cu1A N2A 86.1(2) . . ?
N4A Cu1A S1A 111.70(16) . . ?
N4A Cu1A N1A 85.5(2) . . ?
N4A Cu1A N2A 148.4(2) . . ?
N4A Cu1A N3A 85.6(2) . . ?
C9A S1A Cu1A 107.0(2) . . ?
Cu1A N1A H1A 109.6 . . ?
C1A N1A Cu1A 104.5(4) . . ?
C1A N1A H1A 109.6 . . ?
C1A N1A C8A 115.0(5) . . ?
C8A N1A Cu1A 108.3(4) . . ?
C8A N1A H1A 109.6 . . ?
Cu1A N2A H2A 110.0 . . ?
C2A N2A Cu1A 108.1(4) . . ?
C2A N2A H2A 110.0 . . ?
C3A N2A Cu1A 104.3(4) . . ?
C3A N2A H2A 110.0 . . ?
C3A N2A C2A 114.1(6) . . ?
Cu1A N3A H3A 109.7 . . ?
C4A N3A Cu1A 107.7(4) . . ?
C4A N3A H3A 109.7 . . ?
C5A N3A Cu1A 104.6(4) . . ?
C5A N3A H3A 109.7 . . ?
C5A N3A C4A 115.1(5) . . ?
Cu1A N4A H4A 109.3 . . ?
C6A N4A Cu1A 108.6(4) . . ?
C6A N4A H4A 109.3 . . ?
C7A N4A Cu1A 104.8(4) . . ?
C7A N4A H4A 109.3 . . ?
C7A N4A C6A 115.4(5) . . ?
N1A C1A H1AA 110.1 . . ?
N1A C1A H1AB 110.1 . . ?
N1A C1A C2A 107.9(5) . . ?
H1AA C1A H1AB 108.4 . . ?
C2A C1A H1AA 110.1 . . ?
C2A C1A H1AB 110.1 . . ?
N2A C2A C1A 110.2(5) . . ?
N2A C2A H2AA 109.6 . . ?
N2A C2A H2AB 109.6 . . ?
C1A C2A H2AA 109.6 . . ?
C1A C2A H2AB 109.6 . . ?
H2AA C2A H2AB 108.1 . . ?
N2A C3A H3AA 110.0 . . ?
N2A C3A H3AB 110.0 . . ?
N2A C3A C4A 108.5(6) . . ?
H3AA C3A H3AB 108.4 . . ?
C4A C3A H3AA 110.0 . . ?
C4A C3A H3AB 110.0 . . ?
N3A C4A C3A 110.0(6) . . ?
N3A C4A H4AA 109.7 . . ?
N3A C4A H4AB 109.7 . . ?
C3A C4A H4AA 109.7 . . ?
C3A C4A H4AB 109.7 . . ?
H4AA C4A H4AB 108.2 . . ?
N3A C5A H5AA 110.2 . . ?
N3A C5A H5AB 110.2 . . ?
N3A C5A C6A 107.4(5) . . ?
H5AA C5A H5AB 108.5 . . ?
C6A C5A H5AA 110.2 . . ?
C6A C5A H5AB 110.2 . . ?
N4A C6A C5A 108.9(6) . . ?
N4A C6A H6AA 109.9 . . ?
N4A C6A H6AB 109.9 . . ?
C5A C6A H6AA 109.9 . . ?
C5A C6A H6AB 109.9 . . ?
H6AA C6A H6AB 108.3 . . ?
N4A C7A H7AA 110.1 . . ?
N4A C7A H7AB 110.1 . . ?
N4A C7A C8A 108.0(6) . . ?
H7AA C7A H7AB 108.4 . . ?
C8A C7A H7AA 110.1 . . ?
C8A C7A H7AB 110.1 . . ?
N1A C8A C7A 109.1(5) . . ?
N1A C8A H8AA 109.9 . . ?
N1A C8A H8AB 109.9 . . ?
C7A C8A H8AA 109.9 . . ?
C7A C8A H8AB 109.9 . . ?
H8AA C8A H8AB 108.3 . . ?
N5A C9A S1A 177.3(6) . . ?
N1B Cu1B N2B 85.4(2) . . ?
N1B Cu1B N4B 85.5(2) . . ?
N1B Cu1B N5B 111.3(2) . . ?
N2B Cu1B N4B 146.6(2) . . ?
N2B Cu1B N5B 105.3(2) . . ?
N3B Cu1B N1B 146.4(2) . . ?
N3B Cu1B N2B 84.8(2) . . ?
N3B Cu1B N4B 85.2(2) . . ?
N3B Cu1B N5B 102.3(2) . . ?
N4B Cu1B N5B 108.0(2) . . ?
Cu1B N1B H1B 109.8 . . ?
C1B N1B Cu1B 104.8(4) . . ?
C1B N1B H1B 109.8 . . ?
C1B N1B C8B 114.3(5) . . ?
C8B N1B Cu1B 108.3(4) . . ?
C8B N1B H1B 109.8 . . ?
Cu1B N2B H2B 109.5 . . ?
C2B N2B Cu1B 108.2(4) . . ?
C2B N2B H2B 109.5 . . ?
C2B N2B C3B 115.2(5) . . ?
C3B N2B Cu1B 104.6(4) . . ?
C3B N2B H2B 109.5 . . ?
Cu1B N3B H3B 109.2 . . ?
C4B N3B Cu1B 108.9(4) . . ?
C4B N3B H3B 109.2 . . ?
C5B N3B Cu1B 105.3(4) . . ?
C5B N3B H3B 109.2 . . ?
C5B N3B C4B 114.7(5) . . ?
Cu1B N4B H4B 110.0 . . ?
C6B N4B Cu1B 108.4(4) . . ?
C6B N4B H4B 110.0 . . ?
C7B N4B Cu1B 103.1(4) . . ?
C7B N4B H4B 110.0 . . ?
C7B N4B C6B 115.0(5) . . ?
C9B N5B Cu1B 166.8(6) . . ?
N1B C1B H1BA 109.9 . . ?
N1B C1B H1BB 109.9 . . ?
N1B C1B C2B 109.1(5) . . ?
H1BA C1B H1BB 108.3 . . ?
C2B C1B H1BA 109.9 . . ?
C2B C1B H1BB 109.9 . . ?
N2B C2B C1B 109.7(5) . . ?
N2B C2B H2BA 109.7 . . ?
N2B C2B H2BB 109.7 . . ?
C1B C2B H2BA 109.7 . . ?
C1B C2B H2BB 109.7 . . ?
H2BA C2B H2BB 108.2 . . ?
N2B C3B H3BA 110.3 . . ?
N2B C3B H3BB 110.3 . . ?
N2B C3B C4B 107.1(5) . . ?
H3BA C3B H3BB 108.5 . . ?
C4B C3B H3BA 110.3 . . ?
C4B C3B H3BB 110.3 . . ?
N3B C4B C3B 109.0(5) . . ?
N3B C4B H4BA 109.9 . . ?
N3B C4B H4BB 109.9 . . ?
C3B C4B H4BA 109.9 . . ?
C3B C4B H4BB 109.9 . . ?
H4BA C4B H4BB 108.3 . . ?
N3B C5B H5BA 110.2 . . ?
N3B C5B H5BB 110.2 . . ?
N3B C5B C6B 107.6(5) . . ?
H5BA C5B H5BB 108.5 . . ?
C6B C5B H5BA 110.2 . . ?
C6B C5B H5BB 110.2 . . ?
N4B C6B C5B 109.2(5) . . ?
N4B C6B H6BA 109.8 . . ?
N4B C6B H6BB 109.8 . . ?
C5B C6B H6BA 109.8 . . ?
C5B C6B H6BB 109.8 . . ?
H6BA C6B H6BB 108.3 . . ?
N4B C7B H7BA 109.9 . . ?
N4B C7B H7BB 109.9 . . ?
N4B C7B C8B 108.9(5) . . ?
H7BA C7B H7BB 108.3 . . ?
C8B C7B H7BA 109.9 . . ?
C8B C7B H7BB 109.9 . . ?
N1B C8B C7B 109.4(5) . . ?
N1B C8B H8BA 109.8 . . ?
N1B C8B H8BB 109.8 . . ?
C7B C8B H8BA 109.8 . . ?
C7B C8B H8BB 109.8 . . ?
H8BA C8B H8BB 108.2 . . ?
N5B C9B S1B 178.9(7) . . ?
N1C C1C S1C 179.5(7) . . ?
N2D C1D S1D 178.4(6) . . ?

loop_
_geom_bond_atom_site_label_1
_geom_bond_atom_site_label_2
_geom_bond_distance
_geom_bond_site_symmetry_2
_geom_bond_publ_flag
Cu1A S1A 2.4555(19) . ?
Cu1A N1A 2.021(5) . ?
Cu1A N2A 2.031(5) . ?
Cu1A N3A 2.025(5) . ?
Cu1A N4A 2.014(5) . ?
S1A C9A 1.656(8) . ?
N1A H1A 0.9800 . ?
N1A C1A 1.472(8) . ?
N1A C8A 1.477(7) . ?
N2A H2A 0.9800 . ?
N2A C2A 1.479(8) . ?
N2A C3A 1.464(8) . ?
N3A H3A 0.9800 . ?
N3A C4A 1.484(8) . ?
N3A C5A 1.464(8) . ?
N4A H4A 0.9800 . ?
N4A C6A 1.484(8) . ?
N4A C7A 1.463(8) . ?
N5A C9A 1.170(8) . ?
C1A H1AA 0.9700 . ?
C1A H1AB 0.9700 . ?
C1A C2A 1.515(9) . ?
C2A H2AA 0.9700 . ?
C2A H2AB 0.9700 . ?
C3A H3AA 0.9700 . ?
C3A H3AB 0.9700 . ?
C3A C4A 1.514(9) . ?
C4A H4AA 0.9700 . ?
C4A H4AB 0.9700 . ?
C5A H5AA 0.9700 . ?
C5A H5AB 0.9700 . ?
C5A C6A 1.528(9) . ?
C6A H6AA 0.9700 . ?
C6A H6AB 0.9700 . ?
C7A H7AA 0.9700 . ?
C7A H7AB 0.9700 . ?
C7A C8A 1.510(9) . ?
C8A H8AA 0.9700 . ?
C8A H8AB 0.9700 . ?
Cu1B N1B 2.033(5) . ?
Cu1B N2B 2.038(5) . ?
Cu1B N3B 2.029(5) . ?
Cu1B N4B 2.041(5) . ?
Cu1B N5B 2.077(6) . ?
S1B C9B 1.654(7) . ?
N1B H1B 0.9800 . ?
N1B C1B 1.470(8) . ?
N1B C8B 1.487(8) . ?
N2B H2B 0.9800 . ?
N2B C2B 1.476(8) . ?
N2B C3B 1.482(8) . ?
N3B H3B 0.9800 . ?
N3B C4B 1.486(8) . ?
N3B C5B 1.476(7) . ?
N4B H4B 0.9800 . ?
N4B C6B 1.479(8) . ?
N4B C7B 1.475(8) . ?
N5B C9B 1.157(8) . ?
C1B H1BA 0.9700 . ?
C1B H1BB 0.9700 . ?
C1B C2B 1.500(9) . ?
C2B H2BA 0.9700 . ?
C2B H2BB 0.9700 . ?
C3B H3BA 0.9700 . ?
C3B H3BB 0.9700 . ?
C3B C4B 1.512(9) . ?
C4B H4BA 0.9700 . ?
C4B H4BB 0.9700 . ?
C5B H5BA 0.9700 . ?
C5B H5BB 0.9700 . ?
C5B C6B 1.521(8) . ?
C6B H6BA 0.9700 . ?
C6B H6BB 0.9700 . ?
C7B H7BA 0.9700 . ?
C7B H7BB 0.9700 . ?
C7B C8B 1.501(9) . ?
C8B H8BA 0.9700 . ?
C8B H8BB 0.9700 . ?
S1C C1C 1.655(8) . ?
N1C C1C 1.159(9) . ?
S1D C1D 1.654(7) . ?
N2D C1D 1.162(8) . ?

loop_
_geom_torsion_atom_site_label_1
_geom_torsion_atom_site_label_2
_geom_torsion_atom_site_label_3
_geom_torsion_atom_site_label_4
_geom_torsion
_geom_torsion_site_symmetry_1
_geom_torsion_site_symmetry_2
_geom_torsion_site_symmetry_3
_geom_torsion_site_symmetry_4
_geom_torsion_publ_flag
Cu1A N1A C1A C2A -49.0(5) . . . . ?
Cu1A N1A C8A C7A -28.6(6) . . . . ?
Cu1A N2A C2A C1A -25.9(7) . . . . ?
Cu1A N2A C3A C4A -47.9(6) . . . . ?
Cu1A N3A C4A C3A -27.6(7) . . . . ?
Cu1A N3A C5A C6A -49.4(6) . . . . ?
Cu1A N4A C6A C5A -28.1(6) . . . . ?
Cu1A N4A C7A C8A -48.7(6) . . . . ?
N1A C1A C2A N2A 51.0(7) . . . . ?
N2A C3A C4A N3A 51.9(8) . . . . ?
N3A C5A C6A N4A 52.7(7) . . . . ?
N4A C7A C8A N1A 52.6(7) . . . . ?
C1A N1A C8A C7A 87.9(7) . . . . ?
C2A N2A C3A C4A -165.7(5) . . . . ?
C3A N2A C2A C1A 89.7(7) . . . . ?
C4A N3A C5A C6A -167.4(5) . . . . ?
C5A N3A C4A C3A 88.7(7) . . . . ?
C6A N4A C7A C8A -168.1(5) . . . . ?
C7A N4A C6A C5A 89.1(7) . . . . ?
C8A N1A C1A C2A -167.6(5) . . . . ?
Cu1B N1B C1B C2B -46.9(6) . . . . ?
Cu1B N1B C8B C7B -26.2(6) . . . . ?
Cu1B N2B C2B C1B -29.3(6) . . . . ?
Cu1B N2B C3B C4B -50.0(5) . . . . ?
Cu1B N3B C4B C3B -28.9(6) . . . . ?
Cu1B N3B C5B C6B -48.2(5) . . . . ?
Cu1B N4B C6B C5B -30.0(6) . . . . ?
Cu1B N4B C7B C8B -50.4(6) . . . . ?
N1B C1B C2B N2B 52.1(7) . . . . ?
N2B C3B C4B N3B 53.4(6) . . . . ?
N3B C5B C6B N4B 53.1(7) . . . . ?
N4B C7B C8B N1B 52.6(7) . . . . ?
C1B N1B C8B C7B 90.1(7) . . . . ?
C2B N2B C3B C4B -168.7(5) . . . . ?
C3B N2B C2B C1B 87.4(7) . . . . ?
C4B N3B C5B C6B -168.0(5) . . . . ?
C5B N3B C4B C3B 88.7(6) . . . . ?
C6B N4B C7B C8B -168.1(5) . . . . ?
C7B N4B C6B C5B 84.7(6) . . . . ?
C8B N1B C1B C2B -165.2(5) . . . . ?
